data_7157008
loop_
_publ_author_name
'Prusinowska, Natalia'
'Czapik, Agnieszka'
'Wojciechowska, Martika'
'Kwit, Marcin'

_publ_section_title
;
 Dynamic optical activity induction in the N-alkyl-N'-trityl ureas and
 thioureas.
;
_journal_issue 33
_journal_name_full 'Organic &amp; biomolecular chemistry'
_journal_page_first 7782
_journal_page_last 7793
_journal_paper_doi 10.1039/c9ob01319a
_journal_volume 17
_journal_year 2019
_chemical_absolute_configuration syn
_chemical_formula_moiety 'C27 H27 N3 S2'
_chemical_formula_sum 'C27 H27 N3 S2'
_chemical_formula_weight 457.63
_space_group_crystal_system monoclinic
_space_group_IT_number 4
_space_group_name_Hall 'P 2yb'
_space_group_name_H-M_alt 'P 1 21 1'
_symmetry_space_group_name_Hall 'P 2yb'
_symmetry_space_group_name_H-M 'P 1 21 1'
_atom_sites_solution_hydrogens mixed
_audit_creation_method SHELXL-2018/3
_audit_update_record
;
2019-06-05 deposited with the CCDC.    2019-07-29 downloaded from the CCDC.
;
_cell_angle_alpha 90
_cell_angle_beta 99.1361(5)
_cell_angle_gamma 90
_cell_formula_units_Z 4
_cell_length_a 10.16800(5)
_cell_length_b 14.93848(8)
_cell_length_c 16.29099(8)
_cell_measurement_reflns_used 25494
_cell_measurement_temperature 130(2)
_cell_measurement_theta_max 75.3670
_cell_measurement_theta_min 2.7730
_cell_volume 2443.12(2)
_computing_cell_refinement 'CrysAlisPro 1.171.38.46 (Rigaku OD, 2015)'
_computing_data_collection 'CrysAlisPro 1.171.38.46 (Rigaku OD, 2015)'
_computing_data_reduction 'CrysAlisPro 1.171.38.46 (Rigaku OD, 2015)'
_computing_structure_refinement 'SHELXL-2018/3 (Sheldrick, 2018)'
_computing_structure_solution 'SHELXT 2018/2 (Sheldrick, 2018)'
_diffrn_ambient_temperature 130(2)
_diffrn_detector_area_resol_mean 10.5357
_diffrn_measured_fraction_theta_full 0.999
_diffrn_measured_fraction_theta_max 0.999
_diffrn_measurement_device_type 'SuperNova, Single source at offset, Atlas'
_diffrn_measurement_method '\w scans'
_diffrn_radiation_type CuK\a
_diffrn_radiation_wavelength 1.54184
_diffrn_reflns_av_R_equivalents 0.0271
_diffrn_reflns_av_unetI/netI 0.0206
_diffrn_reflns_Laue_measured_fraction_full 0.999
_diffrn_reflns_Laue_measured_fraction_max 0.999
_diffrn_reflns_limit_h_max 11
_diffrn_reflns_limit_h_min -12
_diffrn_reflns_limit_k_max 17
_diffrn_reflns_limit_k_min -17
_diffrn_reflns_limit_l_max 16
_diffrn_reflns_limit_l_min -19
_diffrn_reflns_number 31443
_diffrn_reflns_point_group_measured_fraction_full 0.999
_diffrn_reflns_point_group_measured_fraction_max 0.999
_diffrn_reflns_theta_full 67.684
_diffrn_reflns_theta_max 68.248
_diffrn_reflns_theta_min 4.808
_diffrn_source 'micro-focus sealed X-ray tube'
_exptl_absorpt_coefficient_mu 2.113
_exptl_absorpt_correction_T_max 1.00000
_exptl_absorpt_correction_T_min 0.90144
_exptl_absorpt_correction_type multi-scan
_exptl_absorpt_process_details
;
CrysAlisPro 1.171.39.46 (Rigaku Oxford Diffraction, 2018)
Empirical absorption correction using spherical harmonics,
 implemented in SCALE3 ABSPACK scaling algorithm.
;
_exptl_crystal_colour colourless
_exptl_crystal_density_diffrn 1.244
_exptl_crystal_description prism
_exptl_crystal_F_000 968
_exptl_crystal_size_max 0.300
_exptl_crystal_size_mid 0.200
_exptl_crystal_size_min 0.100
_refine_diff_density_max 0.233
_refine_diff_density_min -0.304
_refine_diff_density_rms 0.040
_refine_ls_abs_structure_details
;
 Flack x determined using 3933 quotients [(I+)-(I-)]/[(I+)+(I-)]
 (Parsons, Flack and Wagner, Acta Cryst. B69 (2013) 249-259).
;
_refine_ls_abs_structure_Flack -0.013(5)
_refine_ls_extinction_method none
_refine_ls_goodness_of_fit_ref 1.045
_refine_ls_hydrogen_treatment constr
_refine_ls_matrix_type full
_refine_ls_number_parameters 650
_refine_ls_number_reflns 8935
_refine_ls_number_restraints 550
_refine_ls_restrained_S_all 1.019
_refine_ls_R_factor_all 0.0308
_refine_ls_R_factor_gt 0.0289
_refine_ls_shift/su_max 0.000
_refine_ls_shift/su_mean 0.000
_refine_ls_structure_factor_coef Fsqd
_refine_ls_weighting_details 'w=1/[\s^2^(Fo^2^)+(0.0388P)^2^+0.5243P] where P=(Fo^2^+2Fc^2^)/3'
_refine_ls_weighting_scheme calc
_refine_ls_wR_factor_gt 0.0733
_refine_ls_wR_factor_ref 0.0754
_reflns_Friedel_coverage 0.920
_reflns_Friedel_fraction_full 0.999
_reflns_Friedel_fraction_max 0.999
_reflns_number_gt 8544
_reflns_number_total 8935
_reflns_threshold_expression 'I > 2\s(I)'
_cod_data_source_file c9ob01319a3.cif
_cod_data_source_block 5
_cod_depositor_comments 'Adding full bibliography for 7157000--7157010.cif.'
_cod_database_code 7157008
_shelx_shelxl_version_number 2018/3
_shelx_space_group_comment
;
The symmetry employed for this shelxl refinement is uniquely defined
by the following loop, which should always be used as a source of
symmetry information in preference to the above space-group names.
They are only intended as comments.
;
_shelx_estimated_absorpt_t_min 0.570
_shelx_estimated_absorpt_t_max 0.817

loop_
_space_group_symop_operation_xyz
'x, y, z'
'-x, y+1/2, -z'

loop_
_atom_site_label
_atom_site_type_symbol
_atom_site_fract_x
_atom_site_fract_y
_atom_site_fract_z
_atom_site_U_iso_or_equiv
_atom_site_adp_type
_atom_site_occupancy
_atom_site_site_symmetry_order
_atom_site_calc_flag
_atom_site_refinement_flags_posn
_atom_site_refinement_flags_adp
_atom_site_refinement_flags_occupancy
_atom_site_disorder_assembly
_atom_site_disorder_group
S1A S 0.12237(6) 0.40755(5) 0.17749(4) 0.02550(14) Uani 1 1 d . . . . .
S2A S 0.48205(9) 0.23299(10) 0.25707(7) 0.0774(4) Uani 1 1 d . . . . .
N1A N 0.1119(2) 0.46051(15) 0.33099(12) 0.0208(4) Uani 1 1 d . . . . .
H1A H 0.166010 0.499557 0.316620 0.031 Uiso 1 1 d R U . . .
N2A N 0.0271(2) 0.31965(16) 0.29763(14) 0.0269(5) Uani 1 1 d . . . . .
H2A H 0.006959 0.318212 0.346925 0.040 Uiso 1 1 d R U . . .
N3A N 0.2267(3) 0.1906(2) 0.2727(2) 0.0639(9) Uani 1 1 d . . . . .
C1A C 0.0858(2) 0.39418(18) 0.27425(15) 0.0215(5) Uani 1 1 d . . . . .
C2A C -0.0042(2) 0.23935(19) 0.24833(16) 0.0245(5) Uani 1 1 d . . . . .
H2AA H 0.003366 0.252881 0.189147 0.029 Uiso 1 1 calc R U . . .
C3A C 0.0930(3) 0.1646(2) 0.2794(2) 0.0392(7) Uani 1 1 d . . . . .
H3A H 0.088058 0.153651 0.339367 0.047 Uiso 1 1 calc R U . . .
C4A C 0.0559(4) 0.0776(2) 0.2315(2) 0.0506(9) Uani 1 1 d . . . . .
H4AA H 0.062472 0.086508 0.172032 0.061 Uiso 1 1 calc R U . . .
H4AB H 0.119080 0.029722 0.253497 0.061 Uiso 1 1 calc R U . . .
C5A C -0.0842(4) 0.0497(2) 0.23968(19) 0.0444(8) Uani 1 1 d . . . . .
H5AA H -0.089384 0.037294 0.298787 0.053 Uiso 1 1 calc R U . . .
H5AB H -0.107376 -0.006013 0.207673 0.053 Uiso 1 1 calc R U . . .
C6A C -0.1826(3) 0.1227(2) 0.20770(19) 0.0376(7) Uani 1 1 d . . . . .
H6AA H -0.273204 0.104255 0.215712 0.045 Uiso 1 1 calc R U . . .
H6AB H -0.182976 0.131181 0.147394 0.045 Uiso 1 1 calc R U . . .
C7A C -0.1468(3) 0.2105(2) 0.25283(18) 0.0328(6) Uani 1 1 d . . . . .
H7AA H -0.157687 0.203824 0.311843 0.039 Uiso 1 1 calc R U . . .
H7AB H -0.208972 0.257672 0.227911 0.039 Uiso 1 1 calc R U . . .
C8A C 0.3337(3) 0.2087(2) 0.26581(19) 0.0463(7) Uani 1 1 d . . . . .
C10A C 0.1039(2) 0.45579(17) 0.42131(15) 0.0203(5) Uani 1 1 d . . . . .
C11A C 0.1842(2) 0.37309(18) 0.45802(15) 0.0225(5) Uani 1 1 d . . . . .
C12A C 0.3161(3) 0.36605(19) 0.44446(18) 0.0293(6) Uani 1 1 d . . . . .
H12A H 0.353531 0.411769 0.414847 0.035 Uiso 1 1 calc R U . . .
C13A C 0.3923(3) 0.2927(2) 0.4740(2) 0.0384(7) Uani 1 1 d . . . . .
H13A H 0.482349 0.289078 0.465239 0.046 Uiso 1 1 calc R U . . .
C14A C 0.3395(3) 0.2244(2) 0.51627(19) 0.0387(7) Uani 1 1 d . . . . .
H14A H 0.392466 0.174229 0.536333 0.046 Uiso 1 1 calc R U . . .
C15A C 0.2093(3) 0.2303(2) 0.52868(19) 0.0369(7) Uani 1 1 d . . . . .
H15A H 0.171659 0.183358 0.556768 0.044 Uiso 1 1 calc R U . . .
C16A C 0.1318(3) 0.30442(19) 0.50050(17) 0.0281(6) Uani 1 1 d . . . . .
H16A H 0.042316 0.308051 0.510397 0.034 Uiso 1 1 calc R U . . .
C21A C 0.1652(2) 0.54378(18) 0.45907(15) 0.0206(5) Uani 1 1 d . . . . .
C22A C 0.2574(3) 0.5467(2) 0.53183(17) 0.0296(6) Uani 1 1 d . . . . .
H22A H 0.288793 0.492598 0.558668 0.036 Uiso 1 1 calc R U . . .
C23A C 0.3040(3) 0.6285(2) 0.56556(19) 0.0357(7) Uani 1 1 d . . . . .
H23A H 0.366453 0.629771 0.615538 0.043 Uiso 1 1 calc R U . . .
C24A C 0.2601(3) 0.7077(2) 0.52699(18) 0.0317(6) Uani 1 1 d . . . . .
H24A H 0.291852 0.763404 0.550350 0.038 Uiso 1 1 calc R U . . .
C25A C 0.1697(3) 0.7053(2) 0.45420(18) 0.0292(6) Uani 1 1 d . . . . .
H25A H 0.140705 0.759521 0.426645 0.035 Uiso 1 1 calc R U . . .
C26A C 0.1215(2) 0.62443(18) 0.42135(16) 0.0252(5) Uani 1 1 d . . . . .
H26A H 0.057256 0.623729 0.372149 0.030 Uiso 1 1 calc R U . . .
C31A C -0.0420(2) 0.45704(17) 0.43593(16) 0.0220(5) Uani 1 1 d . . . . .
C32A C -0.0683(3) 0.4597(2) 0.51759(18) 0.0304(6) Uani 1 1 d . . . . .
H32A H 0.003361 0.456245 0.562635 0.036 Uiso 1 1 calc R U . . .
C33A C -0.1977(3) 0.4675(2) 0.5336(2) 0.0393(7) Uani 1 1 d . . . . .
H33A H -0.213819 0.468786 0.589440 0.047 Uiso 1 1 calc R U . . .
C34A C -0.3039(3) 0.4733(2) 0.4688(2) 0.0398(7) Uani 1 1 d . . . . .
H34A H -0.392551 0.477841 0.480010 0.048 Uiso 1 1 calc R U . . .
C35A C -0.2793(3) 0.4723(2) 0.3882(2) 0.0383(7) Uani 1 1 d . . . . .
H35A H -0.351351 0.477072 0.343438 0.046 Uiso 1 1 calc R U . . .
C36A C -0.1490(3) 0.4643(2) 0.37157(18) 0.0297(6) Uani 1 1 d . . . . .
H36A H -0.133418 0.463909 0.315595 0.036 Uiso 1 1 calc R U . . .
S1B S 0.38567(6) 0.58564(5) 0.32040(4) 0.02748(15) Uani 1 1 d . . . . .
N1B N 0.4011(2) 0.53373(15) 0.16724(13) 0.0222(4) Uani 1 1 d . . . . .
H1B H 0.351631 0.491081 0.180451 0.033 Uiso 1 1 d R U . . .
N2B N 0.4862(2) 0.67421(15) 0.20266(14) 0.0239(5) Uani 1 1 d . . . . .
H2B H 0.485917 0.683528 0.150539 0.036 Uiso 1 1 d R U . . .
C1B C 0.4258(2) 0.59961(18) 0.22418(15) 0.0210(5) Uani 1 1 d . . . . .
C2B C 0.4982(3) 0.75516(18) 0.25255(16) 0.0243(5) Uani 1 1 d . . . . .
H2BA H 0.520263 0.736314 0.312048 0.029 Uiso 0.543(18) 1 calc R U P A 1
H2BB H 0.517499 0.739680 0.312988 0.029 Uiso 0.457(18) 1 calc R U P A 2
C10B C 0.4037(2) 0.54075(17) 0.07656(15) 0.0199(5) Uani 1 1 d . . . . .
C11B C 0.3210(2) 0.62360(18) 0.04268(16) 0.0218(5) Uani 1 1 d . . . . .
C12B C 0.1905(3) 0.62943(19) 0.05788(18) 0.0294(6) Uani 1 1 d . . . . .
H12B H 0.154593 0.582802 0.087235 0.035 Uiso 1 1 calc R U . . .
C13B C 0.1125(3) 0.7029(2) 0.0304(2) 0.0372(7) Uani 1 1 d . . . . .
H13B H 0.022564 0.705131 0.039556 0.045 Uiso 1 1 calc R U . . .
C14B C 0.1636(3) 0.7732(2) -0.0101(2) 0.0377(7) Uani 1 1 d . . . . .
H14B H 0.109548 0.823410 -0.028488 0.045 Uiso 1 1 calc R U . . .
C15B C 0.2942(3) 0.7693(2) -0.02334(19) 0.0334(6) Uani 1 1 d . . . . .
H15B H 0.331053 0.817529 -0.050105 0.040 Uiso 1 1 calc R U . . .
C16B C 0.3720(3) 0.69455(19) 0.00251(17) 0.0278(6) Uani 1 1 d . . . . .
H16B H 0.461462 0.692127 -0.007520 0.033 Uiso 1 1 calc R U . . .
C21B C 0.5479(2) 0.54008(17) 0.05802(16) 0.0224(5) Uani 1 1 d . . . . .
C22B C 0.6582(3) 0.53250(19) 0.12019(18) 0.0287(6) Uani 1 1 d . . . . .
H22B H 0.646225 0.531700 0.176837 0.034 Uiso 1 1 calc R U . . .
C23B C 0.7860(3) 0.5261(2) 0.1002(2) 0.0360(7) Uani 1 1 d . . . . .
H23B H 0.860328 0.520837 0.143375 0.043 Uiso 1 1 calc R U . . .
C24B C 0.8057(3) 0.5272(2) 0.0186(2) 0.0378(7) Uani 1 1 d . . . . .
H24B H 0.893163 0.522877 0.005416 0.045 Uiso 1 1 calc R U . . .
C25B C 0.6972(3) 0.5348(2) -0.0441(2) 0.0357(7) Uani 1 1 d . . . . .
H25B H 0.710263 0.536072 -0.100595 0.043 Uiso 1 1 calc R U . . .
C26B C 0.5691(3) 0.54063(19) -0.02472(17) 0.0277(6) Uani 1 1 d . . . . .
H26B H 0.495180 0.545016 -0.068199 0.033 Uiso 1 1 calc R U . . .
C31B C 0.3402(2) 0.45302(17) 0.03881(15) 0.0208(5) Uani 1 1 d . . . . .
C32B C 0.3850(2) 0.37239(18) 0.07540(16) 0.0234(5) Uani 1 1 d . . . . .
H32B H 0.452753 0.372521 0.122837 0.028 Uiso 1 1 calc R U . . .
C33B C 0.3320(3) 0.29141(19) 0.04347(17) 0.0265(6) Uani 1 1 d . . . . .
H33B H 0.361826 0.236812 0.070006 0.032 Uiso 1 1 calc R U . . .
C34B C 0.2355(3) 0.2903(2) -0.02714(18) 0.0293(6) Uani 1 1 d . . . . .
H34B H 0.200863 0.235113 -0.050115 0.035 Uiso 1 1 calc R U . . .
C35B C 0.1906(3) 0.3702(2) -0.06354(18) 0.0322(6) Uani 1 1 d . . . . .
H35B H 0.123843 0.369911 -0.111498 0.039 Uiso 1 1 calc R U . . .
C36B C 0.2417(3) 0.45135(19) -0.03093(16) 0.0269(6) Uani 1 1 d . . . . .
H36B H 0.209180 0.505903 -0.056428 0.032 Uiso 1 1 calc R U . . .
S2B S 0.9972(3) 0.7194(7) 0.2265(3) 0.0597(16) Uani 0.543(18) 1 d . . P A 1
N3B N 0.738(2) 0.7536(17) 0.2484(17) 0.034(3) Uani 0.543(18) 1 d . . P A 1
C3B C 0.613(2) 0.8049(13) 0.2327(11) 0.029(3) Uani 0.543(18) 1 d . . P A 1
H3B H 0.594640 0.820843 0.172308 0.035 Uiso 0.543(18) 1 calc R U P A 1
C4B C 0.616(2) 0.8993(14) 0.2877(16) 0.052(4) Uani 0.543(18) 1 d . . P A 1
H4BA H 0.640583 0.885070 0.347505 0.062 Uiso 0.543(18) 1 calc R U P A 1
H4BB H 0.685027 0.939534 0.271878 0.062 Uiso 0.543(18) 1 calc R U P A 1
C5B C 0.481(2) 0.9482(14) 0.2739(17) 0.062(5) Uani 0.543(18) 1 d . . P A 1
H5BA H 0.486037 1.001579 0.310283 0.075 Uiso 0.543(18) 1 calc R U P A 1
H5BB H 0.460253 0.968515 0.215448 0.075 Uiso 0.543(18) 1 calc R U P A 1
C6B C 0.373(2) 0.8869(14) 0.2931(18) 0.051(4) Uani 0.543(18) 1 d . . P A 1
H6BA H 0.286207 0.917677 0.280425 0.061 Uiso 0.543(18) 1 calc R U P A 1
H6BB H 0.389085 0.872268 0.353182 0.061 Uiso 0.543(18) 1 calc R U P A 1
C7B C 0.369(2) 0.8007(12) 0.2429(13) 0.034(3) Uani 0.543(18) 1 d . . P A 1
H7BA H 0.302148 0.759812 0.260726 0.041 Uiso 0.543(18) 1 calc R U P A 1
H7BB H 0.339761 0.814709 0.183365 0.041 Uiso 0.543(18) 1 calc R U P A 1
C8B C 0.8462(13) 0.7420(8) 0.2368(9) 0.033(2) Uani 0.543(18) 1 d . . P A 1
S2C S 1.0029(3) 0.7685(9) 0.2529(7) 0.072(3) Uani 0.457(18) 1 d . . P A 2
N3C N 0.731(3) 0.770(2) 0.238(2) 0.038(4) Uani 0.457(18) 1 d . . P A 2
C3C C 0.611(2) 0.8202(16) 0.2287(16) 0.030(4) Uani 0.457(18) 1 d . U P A 2
H3C H 0.585988 0.840750 0.169809 0.036 Uiso 0.457(18) 1 calc R U P A 2
C4C C 0.641(2) 0.8931(17) 0.2803(18) 0.040(3) Uani 0.457(18) 1 d . . P A 2
H4CA H 0.718347 0.925850 0.264914 0.047 Uiso 0.457(18) 1 calc R U P A 2
H4CB H 0.664145 0.873197 0.338812 0.047 Uiso 0.457(18) 1 calc R U P A 2
C5C C 0.5211(19) 0.9523(16) 0.2703(17) 0.042(3) Uani 0.457(18) 1 d . . P A 2
H5CA H 0.503977 0.975436 0.212649 0.050 Uiso 0.457(18) 1 calc R U P A 2
H5CB H 0.539274 1.004231 0.308223 0.050 Uiso 0.457(18) 1 calc R U P A 2
C6C C 0.399(3) 0.9045(17) 0.2886(18) 0.044(4) Uani 0.457(18) 1 d . . P A 2
H6CA H 0.321447 0.945390 0.277805 0.053 Uiso 0.457(18) 1 calc R U P A 2
H6CB H 0.411694 0.887565 0.348066 0.053 Uiso 0.457(18) 1 calc R U P A 2
C7C C 0.370(2) 0.8194(14) 0.2345(16) 0.029(3) Uani 0.457(18) 1 d . . P A 2
H7CA H 0.351992 0.835843 0.174891 0.035 Uiso 0.457(18) 1 calc R U P A 2
H7CB H 0.290467 0.788208 0.248637 0.035 Uiso 0.457(18) 1 calc R U P A 2
C8C C 0.8481(19) 0.7738(10) 0.2466(13) 0.042(3) Uani 0.457(18) 1 d . . P A 2

loop_
_atom_site_aniso_label
_atom_site_aniso_U_11
_atom_site_aniso_U_22
_atom_site_aniso_U_33
_atom_site_aniso_U_23
_atom_site_aniso_U_13
_atom_site_aniso_U_12
S1A 0.0273(3) 0.0299(3) 0.0201(3) -0.0017(3) 0.0063(2) -0.0075(3)
S2A 0.0363(4) 0.1216(11) 0.0718(7) 0.0607(7) 0.0005(4) 0.0088(5)
N1A 0.0228(10) 0.0211(11) 0.0191(10) 0.0002(8) 0.0049(8) -0.0045(8)
N2A 0.0342(12) 0.0268(12) 0.0213(10) -0.0061(9) 0.0090(9) -0.0107(9)
N3A 0.0304(14) 0.068(2) 0.090(2) -0.0169(17) -0.0016(14) 0.0057(13)
C1A 0.0168(11) 0.0237(13) 0.0240(12) -0.0012(10) 0.0035(9) -0.0015(9)
C2A 0.0267(12) 0.0241(13) 0.0228(12) -0.0025(10) 0.0048(10) -0.0046(10)
C3A 0.0345(15) 0.0376(15) 0.0422(16) -0.0050(13) -0.0044(12) 0.0009(12)
C4A 0.059(2) 0.0302(17) 0.057(2) -0.0095(16) -0.0088(16) 0.0156(15)
C5A 0.071(2) 0.0251(14) 0.0339(15) -0.0018(12) -0.0012(14) -0.0108(15)
C6A 0.0385(15) 0.0344(15) 0.0394(15) -0.0065(12) 0.0044(12) -0.0143(12)
C7A 0.0293(13) 0.0336(15) 0.0369(14) -0.0066(12) 0.0098(11) -0.0091(12)
C8A 0.0373(16) 0.0506(17) 0.0466(17) 0.0063(14) -0.0067(13) 0.0143(13)
C10A 0.0202(11) 0.0218(13) 0.0193(12) 0.0011(10) 0.0042(9) -0.0008(10)
C11A 0.0237(12) 0.0209(13) 0.0221(12) -0.0014(10) 0.0008(9) -0.0004(10)
C12A 0.0257(13) 0.0273(14) 0.0349(14) 0.0010(12) 0.0053(10) 0.0011(11)
C13A 0.0294(15) 0.0339(16) 0.0504(18) -0.0012(14) 0.0014(13) 0.0079(12)
C14A 0.0444(17) 0.0265(16) 0.0400(17) 0.0023(13) -0.0090(13) 0.0094(13)
C15A 0.0459(17) 0.0250(15) 0.0374(16) 0.0072(12) -0.0010(13) -0.0038(13)
C16A 0.0297(13) 0.0242(14) 0.0293(13) 0.0010(11) 0.0015(11) -0.0033(11)
C21A 0.0205(12) 0.0210(12) 0.0212(12) -0.0022(10) 0.0060(9) -0.0022(10)
C22A 0.0307(14) 0.0275(15) 0.0285(14) 0.0007(12) -0.0015(11) -0.0010(11)
C23A 0.0350(15) 0.0356(16) 0.0328(15) -0.0082(13) -0.0064(12) -0.0063(13)
C24A 0.0294(14) 0.0256(14) 0.0419(16) -0.0092(13) 0.0115(12) -0.0070(11)
C25A 0.0305(14) 0.0212(13) 0.0386(15) -0.0005(11) 0.0139(12) 0.0024(11)
C26A 0.0242(12) 0.0250(13) 0.0264(13) 0.0000(11) 0.0045(10) 0.0014(10)
C31A 0.0224(12) 0.0183(12) 0.0264(12) -0.0023(10) 0.0068(9) -0.0028(10)
C32A 0.0297(13) 0.0326(15) 0.0301(13) -0.0029(12) 0.0088(11) -0.0048(12)
C33A 0.0407(16) 0.0389(17) 0.0445(17) -0.0088(14) 0.0262(13) -0.0096(14)
C34A 0.0251(13) 0.0324(16) 0.065(2) -0.0045(14) 0.0184(13) -0.0029(12)
C35A 0.0241(13) 0.0391(17) 0.0509(17) 0.0015(14) 0.0034(12) 0.0031(12)
C36A 0.0239(13) 0.0328(15) 0.0322(14) 0.0027(12) 0.0042(10) 0.0010(11)
S1B 0.0290(3) 0.0329(4) 0.0217(3) -0.0037(3) 0.0074(2) -0.0119(3)
N1B 0.0247(10) 0.0203(11) 0.0223(10) -0.0006(8) 0.0064(8) -0.0060(8)
N2B 0.0254(11) 0.0247(11) 0.0233(10) -0.0033(9) 0.0087(8) -0.0066(9)
C1B 0.0172(11) 0.0244(13) 0.0214(12) -0.0016(10) 0.0036(9) -0.0021(9)
C2B 0.0268(12) 0.0216(13) 0.0247(12) -0.0048(10) 0.0045(10) -0.0055(10)
C10B 0.0212(12) 0.0179(12) 0.0210(12) -0.0016(10) 0.0044(9) -0.0036(10)
C11B 0.0228(12) 0.0190(12) 0.0233(12) -0.0035(10) 0.0030(9) -0.0019(9)
C12B 0.0257(13) 0.0260(14) 0.0379(15) 0.0004(12) 0.0096(11) -0.0002(11)
C13B 0.0261(13) 0.0345(16) 0.0513(18) -0.0024(14) 0.0071(12) 0.0055(12)
C14B 0.0371(16) 0.0252(15) 0.0484(18) -0.0015(13) -0.0007(13) 0.0071(12)
C15B 0.0405(16) 0.0212(14) 0.0373(15) 0.0041(12) 0.0025(12) -0.0017(12)
C16B 0.0279(13) 0.0237(14) 0.0319(14) 0.0017(11) 0.0055(11) -0.0024(11)
C21B 0.0210(11) 0.0167(12) 0.0308(13) -0.0002(10) 0.0083(9) -0.0014(9)
C22B 0.0257(13) 0.0265(14) 0.0340(14) -0.0015(11) 0.0047(10) 0.0019(11)
C23B 0.0218(13) 0.0326(16) 0.0527(17) -0.0023(13) 0.0035(12) 0.0022(11)
C24B 0.0260(14) 0.0314(16) 0.0604(19) -0.0079(14) 0.0199(13) -0.0010(12)
C25B 0.0355(15) 0.0338(16) 0.0422(16) -0.0060(13) 0.0195(12) -0.0039(12)
C26B 0.0268(13) 0.0272(14) 0.0309(13) -0.0030(12) 0.0099(10) -0.0027(11)
C31B 0.0210(12) 0.0205(12) 0.0227(12) -0.0018(10) 0.0090(9) -0.0027(10)
C32B 0.0223(12) 0.0231(13) 0.0256(13) -0.0018(10) 0.0059(10) -0.0002(10)
C33B 0.0277(13) 0.0209(13) 0.0336(15) -0.0018(11) 0.0137(11) 0.0011(10)
C34B 0.0301(14) 0.0244(14) 0.0357(15) -0.0095(12) 0.0121(11) -0.0083(11)
C35B 0.0347(14) 0.0312(15) 0.0291(14) -0.0041(12) -0.0002(11) -0.0054(12)
C36B 0.0324(14) 0.0237(14) 0.0240(13) -0.0002(11) 0.0024(10) -0.0025(11)
S2B 0.0288(8) 0.102(4) 0.0474(14) 0.0362(19) 0.0047(7) 0.0106(13)
N3B 0.023(4) 0.048(9) 0.033(6) 0.015(5) 0.007(4) -0.009(4)
C3B 0.046(5) 0.022(6) 0.017(4) -0.002(4) 0.001(3) -0.011(4)
C4B 0.079(10) 0.030(5) 0.045(6) -0.017(4) 0.005(7) -0.031(6)
C5B 0.106(13) 0.023(5) 0.055(7) -0.009(5) 0.004(9) 0.001(7)
C6B 0.065(8) 0.029(8) 0.058(6) -0.003(5) 0.008(6) 0.017(6)
C7B 0.049(5) 0.022(7) 0.031(5) -0.003(5) 0.001(3) 0.009(4)
C8B 0.030(3) 0.042(6) 0.026(4) 0.014(5) -0.003(2) -0.014(4)
S2C 0.0262(10) 0.114(6) 0.074(3) 0.058(4) -0.0017(12) -0.0018(16)
N3C 0.033(4) 0.043(9) 0.036(8) 0.014(6) -0.002(4) -0.013(4)
C3C 0.029(4) 0.023(6) 0.038(6) 0.011(3) 0.007(4) -0.015(4)
C4C 0.052(6) 0.032(6) 0.036(6) 0.002(5) 0.011(5) -0.015(5)
C5C 0.067(8) 0.023(5) 0.033(5) -0.001(4) 0.002(6) -0.007(6)
C6C 0.066(9) 0.026(8) 0.042(6) -0.006(6) 0.013(6) 0.004(5)
C7C 0.026(4) 0.019(7) 0.044(7) 0.008(5) 0.009(4) 0.012(4)
C8C 0.042(4) 0.046(8) 0.036(6) 0.019(6) -0.002(4) -0.018(6)

loop_
_atom_type_symbol
_atom_type_description
_atom_type_scat_dispersion_real
_atom_type_scat_dispersion_imag
_atom_type_scat_source
C C 0.0181 0.0091 'International Tables Vol C Tables 4.2.6.8 and 6.1.1.4'
H H 0.0000 0.0000 'International Tables Vol C Tables 4.2.6.8 and 6.1.1.4'
N N 0.0311 0.0180 'International Tables Vol C Tables 4.2.6.8 and 6.1.1.4'
S S 0.3331 0.5567 'International Tables Vol C Tables 4.2.6.8 and 6.1.1.4'

loop_
_geom_angle_atom_site_label_1
_geom_angle_atom_site_label_2
_geom_angle_atom_site_label_3
_geom_angle
C1A N1A C10A 127.3(2)
C1A N1A H1A 112.0
C10A N1A H1A 116.1
C1A N2A C2A 126.5(2)
C1A N2A H2A 117.8
C2A N2A H2A 115.6
C8A N3A C3A 177.6(4)
N2A C1A N1A 117.4(2)
N2A C1A S1A 122.36(19)
N1A C1A S1A 120.23(19)
N2A C2A C3A 110.4(2)
N2A C2A C7A 109.5(2)
C3A C2A C7A 110.4(2)
N2A C2A H2AA 108.8
C3A C2A H2AA 108.8
C7A C2A H2AA 108.8
N3A C3A C2A 110.4(3)
N3A C3A C4A 110.5(3)
C2A C3A C4A 111.0(2)
N3A C3A H3A 108.3
C2A C3A H3A 108.3
C4A C3A H3A 108.3
C5A C4A C3A 110.4(3)
C5A C4A H4AA 109.6
C3A C4A H4AA 109.6
C5A C4A H4AB 109.6
C3A C4A H4AB 109.6
H4AA C4A H4AB 108.1
C4A C5A C6A 110.5(3)
C4A C5A H5AA 109.5
C6A C5A H5AA 109.5
C4A C5A H5AB 109.5
C6A C5A H5AB 109.5
H5AA C5A H5AB 108.1
C5A C6A C7A 111.1(2)
C5A C6A H6AA 109.4
C7A C6A H6AA 109.4
C5A C6A H6AB 109.4
C7A C6A H6AB 109.4
H6AA C6A H6AB 108.0
C6A C7A C2A 112.2(2)
C6A C7A H7AA 109.2
C2A C7A H7AA 109.2
C6A C7A H7AB 109.2
C2A C7A H7AB 109.2
H7AA C7A H7AB 107.9
N3A C8A S2A 179.4(4)
N1A C10A C31A 111.0(2)
N1A C10A C21A 105.79(19)
C31A C10A C21A 105.48(19)
N1A C10A C11A 108.15(19)
C31A C10A C11A 114.4(2)
C21A C10A C11A 111.78(19)
C16A C11A C12A 118.5(2)
C16A C11A C10A 124.1(2)
C12A C11A C10A 117.4(2)
C13A C12A C11A 120.2(3)
C13A C12A H12A 119.9
C11A C12A H12A 119.9
C12A C13A C14A 121.0(3)
C12A C13A H13A 119.5
C14A C13A H13A 119.5
C15A C14A C13A 119.0(3)
C15A C14A H14A 120.5
C13A C14A H14A 120.5
C14A C15A C16A 120.7(3)
C14A C15A H15A 119.7
C16A C15A H15A 119.7
C11A C16A C15A 120.6(3)
C11A C16A H16A 119.7
C15A C16A H16A 119.7
C22A C21A C26A 118.3(2)
C22A C21A C10A 122.9(2)
C26A C21A C10A 118.7(2)
C21A C22A C23A 120.4(3)
C21A C22A H22A 119.8
C23A C22A H22A 119.8
C24A C23A C22A 120.5(3)
C24A C23A H23A 119.7
C22A C23A H23A 119.7
C25A C24A C23A 119.5(3)
C25A C24A H24A 120.3
C23A C24A H24A 120.3
C26A C25A C24A 120.2(3)
C26A C25A H25A 119.9
C24A C25A H25A 119.9
C25A C26A C21A 121.1(2)
C25A C26A H26A 119.4
C21A C26A H26A 119.4
C36A C31A C32A 118.0(2)
C36A C31A C10A 122.8(2)
C32A C31A C10A 118.8(2)
C33A C32A C31A 120.8(3)
C33A C32A H32A 119.6
C31A C32A H32A 119.6
C32A C33A C34A 120.6(3)
C32A C33A H33A 119.7
C34A C33A H33A 119.7
C35A C34A C33A 119.2(3)
C35A C34A H34A 120.4
C33A C34A H34A 120.4
C34A C35A C36A 120.4(3)
C34A C35A H35A 119.8
C36A C35A H35A 119.8
C31A C36A C35A 120.9(3)
C31A C36A H36A 119.6
C35A C36A H36A 119.6
C1B N1B C10B 127.0(2)
C1B N1B H1B 114.9
C10B N1B H1B 113.9
C1B N2B C2B 123.1(2)
C1B N2B H2B 117.5
C2B N2B H2B 113.9
N2B C1B N1B 117.9(2)
N2B C1B S1B 122.01(19)
N1B C1B S1B 120.05(19)
N2B C2B C3B 107.4(7)
N2B C2B C7B 109.4(8)
C3B C2B C7B 118.2(12)
N2B C2B C3C 111.8(9)
N2B C2B C7C 113.6(9)
C3C C2B C7C 100.6(12)
N2B C2B H2BA 107.1
C3B C2B H2BA 107.1
C7B C2B H2BA 107.1
N2B C2B H2BB 110.2
C3C C2B H2BB 110.2
C7C C2B H2BB 110.2
N1B C10B C21B 111.2(2)
N1B C10B C31B 105.29(19)
C21B C10B C31B 105.47(19)
N1B C10B C11B 108.5(2)
C21B C10B C11B 114.5(2)
C31B C10B C11B 111.53(19)
C16B C11B C12B 118.3(3)
C16B C11B C10B 123.7(2)
C12B C11B C10B 117.8(2)
C13B C12B C11B 120.3(3)
C13B C12B H12B 119.8
C11B C12B H12B 119.8
C14B C13B C12B 121.0(3)
C14B C13B H13B 119.5
C12B C13B H13B 119.5
C15B C14B C13B 119.1(3)
C15B C14B H14B 120.5
C13B C14B H14B 120.5
C14B C15B C16B 120.1(3)
C14B C15B H15B 120.0
C16B C15B H15B 120.0
C11B C16B C15B 121.1(3)
C11B C16B H16B 119.5
C15B C16B H16B 119.5
C22B C21B C26B 118.1(2)
C22B C21B C10B 122.6(2)
C26B C21B C10B 119.1(2)
C23B C22B C21B 120.7(3)
C23B C22B H22B 119.7
C21B C22B H22B 119.7
C24B C23B C22B 120.6(3)
C24B C23B H23B 119.7
C22B C23B H23B 119.7
C23B C24B C25B 119.6(3)
C23B C24B H24B 120.2
C25B C24B H24B 120.2
C24B C25B C26B 120.1(3)
C24B C25B H25B 119.9
C26B C25B H25B 119.9
C25B C26B C21B 120.8(3)
C25B C26B H26B 119.6
C21B C26B H26B 119.6
C32B C31B C36B 118.7(2)
C32B C31B C10B 118.5(2)
C36B C31B C10B 122.8(2)
C31B C32B C33B 120.8(2)
C31B C32B H32B 119.6
C33B C32B H32B 119.6
C34B C33B C32B 120.1(3)
C34B C33B H33B 120.0
C32B C33B H33B 120.0
C35B C34B C33B 119.3(3)
C35B C34B H34B 120.4
C33B C34B H34B 120.4
C34B C35B C36B 120.8(2)
C34B C35B H35B 119.6
C36B C35B H35B 119.6
C35B C36B C31B 120.3(3)
C35B C36B H36B 119.8
C31B C36B H36B 119.8
C8B N3B C3B 150(2)
C2B C3B N3B 113.3(16)
C2B C3B C4B 105.0(14)
N3B C3B C4B 113.7(19)
C2B C3B H3B 108.2
N3B C3B H3B 108.2
C4B C3B H3B 108.2
C5B C4B C3B 112.5(17)
C5B C4B H4BA 109.1
C3B C4B H4BA 109.1
C5B C4B H4BB 109.1
C3B C4B H4BB 109.1
H4BA C4B H4BB 107.8
C6B C5B C4B 110.1(17)
C6B C5B H5BA 109.6
C4B C5B H5BA 109.6
C6B C5B H5BB 109.6
C4B C5B H5BB 109.6
H5BA C5B H5BB 108.2
C5B C6B C7B 111.4(19)
C5B C6B H6BA 109.4
C7B C6B H6BA 109.4
C5B C6B H6BB 109.4
C7B C6B H6BB 109.4
H6BA C6B H6BB 108.0
C2B C7B C6B 112.6(15)
C2B C7B H7BA 109.1
C6B C7B H7BA 109.1
C2B C7B H7BB 109.1
C6B C7B H7BB 109.1
H7BA C7B H7BB 107.8
N3B C8B S2B 175.2(16)
C8C N3C C3C 146(3)
C4C C3C N3C 104(2)
C4C C3C C2B 115.6(19)
N3C C3C C2B 107(2)
C4C C3C H3C 109.9
N3C C3C H3C 109.9
C2B C3C H3C 109.9
C3C C4C C5C 107(2)
C3C C4C H4CA 110.2
C5C C4C H4CA 110.2
C3C C4C H4CB 110.2
C5C C4C H4CB 110.2
H4CA C4C H4CB 108.5
C4C C5C C6C 112.5(19)
C4C C5C H5CA 109.1
C6C C5C H5CA 109.1
C4C C5C H5CB 109.1
C6C C5C H5CB 109.1
H5CA C5C H5CB 107.8
C5C C6C C7C 112(2)
C5C C6C H6CA 109.3
C7C C6C H6CA 109.3
C5C C6C H6CB 109.3
C7C C6C H6CB 109.3
H6CA C6C H6CB 108.0
C6C C7C C2B 108.0(18)
C6C C7C H7CA 110.1
C2B C7C H7CA 110.1
C6C C7C H7CB 110.1
C2B C7C H7CB 110.1
H7CA C7C H7CB 108.4
N3C C8C S2C 174(2)

loop_
_geom_bond_atom_site_label_1
_geom_bond_atom_site_label_2
_geom_bond_distance
S1A C1A 1.688(2)
S2A C8A 1.580(3)
N1A C1A 1.352(3)
N1A C10A 1.488(3)
N1A H1A 0.8598
N2A C1A 1.346(3)
N2A C2A 1.451(3)
N2A H2A 0.8601
N3A C8A 1.143(4)
N3A C3A 1.436(4)
C2A C3A 1.524(4)
C2A C7A 1.526(3)
C2A H2AA 1.0000
C3A C4A 1.531(4)
C3A H3A 1.0000
C4A C5A 1.510(5)
C4A H4AA 0.9900
C4A H4AB 0.9900
C5A C6A 1.515(5)
C5A H5AA 0.9900
C5A H5AB 0.9900
C6A C7A 1.519(4)
C6A H6AA 0.9900
C6A H6AB 0.9900
C7A H7AA 0.9900
C7A H7AB 0.9900
C10A C31A 1.539(3)
C10A C21A 1.541(3)
C10A C11A 1.548(4)
C11A C16A 1.391(4)
C11A C12A 1.397(4)
C12A C13A 1.384(4)
C12A H12A 0.9500
C13A C14A 1.386(5)
C13A H13A 0.9500
C14A C15A 1.373(5)
C14A H14A 0.9500
C15A C16A 1.394(4)
C15A H15A 0.9500
C16A H16A 0.9500
C21A C22A 1.390(4)
C21A C26A 1.393(4)
C22A C23A 1.391(4)
C22A H22A 0.9500
C23A C24A 1.381(5)
C23A H23A 0.9500
C24A C25A 1.381(4)
C24A H24A 0.9500
C25A C26A 1.380(4)
C25A H25A 0.9500
C26A H26A 0.9500
C31A C36A 1.390(4)
C31A C32A 1.399(4)
C32A C33A 1.386(4)
C32A H32A 0.9500
C33A C34A 1.388(5)
C33A H33A 0.9500
C34A C35A 1.376(5)
C34A H34A 0.9500
C35A C36A 1.399(4)
C35A H35A 0.9500
C36A H36A 0.9500
S1B C1B 1.694(2)
N1B C1B 1.348(3)
N1B C10B 1.485(3)
N1B H1B 0.8601
N2B C1B 1.345(3)
N2B C2B 1.451(3)
N2B H2B 0.8600
C2B C3B 1.46(2)
C2B C7B 1.47(2)
C2B C3C 1.60(2)
C2B C7C 1.61(2)
C2B H2BA 1.0000
C2B H2BB 1.0000
C10B C21B 1.543(3)
C10B C31B 1.545(3)
C10B C11B 1.548(4)
C11B C16B 1.389(4)
C11B C12B 1.390(4)
C12B C13B 1.386(4)
C12B H12B 0.9500
C13B C14B 1.384(5)
C13B H13B 0.9500
C14B C15B 1.380(4)
C14B H14B 0.9500
C15B C16B 1.394(4)
C15B H15B 0.9500
C16B H16B 0.9500
C21B C22B 1.392(4)
C21B C26B 1.399(4)
C22B C23B 1.392(4)
C22B H22B 0.9500
C23B C24B 1.376(5)
C23B H23B 0.9500
C24B C25B 1.385(5)
C24B H24B 0.9500
C25B C26B 1.391(4)
C25B H25B 0.9500
C26B H26B 0.9500
C31B C32B 1.388(4)
C31B C36B 1.390(4)
C32B C33B 1.391(4)
C32B H32B 0.9500
C33B C34B 1.388(4)
C33B H33B 0.9500
C34B C35B 1.378(4)
C34B H34B 0.9500
C35B C36B 1.390(4)
C35B H35B 0.9500
C36B H36B 0.9500
S2B C8B 1.607(14)
N3B C8B 1.15(2)
N3B C3B 1.48(2)
C3B C4B 1.67(3)
C3B H3B 1.0000
C4B C5B 1.54(2)
C4B H4BA 0.9900
C4B H4BB 0.9900
C5B C6B 1.500(17)
C5B H5BA 0.9900
C5B H5BB 0.9900
C6B C7B 1.52(2)
C6B H6BA 0.9900
C6B H6BB 0.9900
C7B H7BA 0.9900
C7B H7BB 0.9900
S2C C8C 1.563(19)
N3C C8C 1.18(3)
N3C C3C 1.42(3)
C3C C4C 1.38(3)
C3C H3C 1.0000
C4C C5C 1.50(2)
C4C H4CA 0.9900
C4C H4CB 0.9900
C5C C6C 1.504(18)
C5C H5CA 0.9900
C5C H5CB 0.9900
C6C C7C 1.55(3)
C6C H6CA 0.9900
C6C H6CB 0.9900
C7C H7CA 0.9900
C7C H7CB 0.9900

loop_
_geom_hbond_atom_site_label_D
_geom_hbond_atom_site_label_H
_geom_hbond_atom_site_label_A
_geom_hbond_distance_DH
_geom_hbond_distance_HA
_geom_hbond_distance_DA
_geom_hbond_angle_DHA
_geom_hbond_publ_flag
N1B H1B S1A 0.86 2.64 3.430(2) 153.7 yes
N1A H1A S1B 0.86 2.57 3.381(2) 157.7 yes

loop_
_geom_torsion_atom_site_label_1
_geom_torsion_atom_site_label_2
_geom_torsion_atom_site_label_3
_geom_torsion_atom_site_label_4
_geom_torsion
C2A N2A C1A N1A -177.1(2)
C2A N2A C1A S1A 4.7(4)
C10A N1A C1A N2A 11.0(4)
C10A N1A C1A S1A -170.86(18)
C1A N2A C2A C3A 105.4(3)
C1A N2A C2A C7A -132.9(3)
N2A C2A C3A N3A -60.6(3)
C7A C2A C3A N3A 178.2(2)
N2A C2A C3A C4A 176.5(3)
C7A C2A C3A C4A 55.2(3)
N3A C3A C4A C5A 179.2(3)
C2A C3A C4A C5A -58.0(4)
C3A C4A C5A C6A 58.2(4)
C4A C5A C6A C7A -56.8(3)
C5A C6A C7A C2A 54.9(3)
N2A C2A C7A C6A -175.7(2)
C3A C2A C7A C6A -54.0(3)
C1A N1A C10A C31A -75.1(3)
C1A N1A C10A C21A 170.9(2)
C1A N1A C10A C11A 51.0(3)
N1A C10A C11A C16A -123.8(3)
C31A C10A C11A C16A 0.3(4)
C21A C10A C11A C16A 120.1(3)
N1A C10A C11A C12A 53.6(3)
C31A C10A C11A C12A 177.8(2)
C21A C10A C11A C12A -62.5(3)
C16A C11A C12A C13A -0.9(4)
C10A C11A C12A C13A -178.5(2)
C11A C12A C13A C14A 1.0(5)
C12A C13A C14A C15A 0.0(5)
C13A C14A C15A C16A -1.0(5)
C12A C11A C16A C15A -0.1(4)
C10A C11A C16A C15A 177.3(2)
C14A C15A C16A C11A 1.1(5)
N1A C10A C21A C22A -133.7(2)
C31A C10A C21A C22A 108.6(3)
C11A C10A C21A C22A -16.2(3)
N1A C10A C21A C26A 49.8(3)
C31A C10A C21A C26A -67.8(3)
C11A C10A C21A C26A 167.3(2)
C26A C21A C22A C23A 0.0(4)
C10A C21A C22A C23A -176.4(3)
C21A C22A C23A C24A -0.5(5)
C22A C23A C24A C25A -0.3(4)
C23A C24A C25A C26A 1.5(4)
C24A C25A C26A C21A -1.9(4)
C22A C21A C26A C25A 1.2(4)
C10A C21A C26A C25A 177.8(2)
N1A C10A C31A C36A -1.7(3)
C21A C10A C31A C36A 112.4(3)
C11A C10A C31A C36A -124.4(3)
N1A C10A C31A C32A -175.3(2)
C21A C10A C31A C32A -61.2(3)
C11A C10A C31A C32A 62.0(3)
C36A C31A C32A C33A 1.4(4)
C10A C31A C32A C33A 175.3(3)
C31A C32A C33A C34A -0.4(5)
C32A C33A C34A C35A -0.7(5)
C33A C34A C35A C36A 0.9(5)
C32A C31A C36A C35A -1.3(4)
C10A C31A C36A C35A -174.9(3)
C34A C35A C36A C31A 0.2(5)
C2B N2B C1B N1B 169.4(2)
C2B N2B C1B S1B -12.6(3)
C10B N1B C1B N2B -15.4(4)
C10B N1B C1B S1B 166.58(19)
C1B N2B C2B C3B 155.8(9)
C1B N2B C2B C7B -74.8(9)
C1B N2B C2B C3C 162.0(11)
C1B N2B C2B C7C -85.0(10)
C1B N1B C10B C21B 77.8(3)
C1B N1B C10B C31B -168.4(2)
C1B N1B C10B C11B -48.9(3)
N1B C10B C11B C16B 121.6(3)
C21B C10B C11B C16B -3.2(4)
C31B C10B C11B C16B -122.9(3)
N1B C10B C11B C12B -54.4(3)
C21B C10B C11B C12B -179.2(2)
C31B C10B C11B C12B 61.1(3)
C16B C11B C12B C13B 2.5(4)
C10B C11B C12B C13B 178.8(3)
C11B C12B C13B C14B -2.1(5)
C12B C13B C14B C15B 0.2(5)
C13B C14B C15B C16B 1.2(5)
C12B C11B C16B C15B -1.1(4)
C10B C11B C16B C15B -177.1(2)
C14B C15B C16B C11B -0.8(4)
N1B C10B C21B C22B 0.8(3)
C31B C10B C21B C22B -112.8(3)
C11B C10B C21B C22B 124.2(3)
N1B C10B C21B C26B 176.1(2)
C31B C10B C21B C26B 62.5(3)
C11B C10B C21B C26B -60.5(3)
C26B C21B C22B C23B 0.3(4)
C10B C21B C22B C23B 175.6(2)
C21B C22B C23B C24B 0.1(5)
C22B C23B C24B C25B 0.0(5)
C23B C24B C25B C26B -0.4(5)
C24B C25B C26B C21B 0.8(5)
C22B C21B C26B C25B -0.8(4)
C10B C21B C26B C25B -176.3(3)
N1B C10B C31B C32B -48.9(3)
C21B C10B C31B C32B 68.8(3)
C11B C10B C31B C32B -166.3(2)
N1B C10B C31B C36B 132.2(2)
C21B C10B C31B C36B -110.1(3)
C11B C10B C31B C36B 14.8(3)
C36B C31B C32B C33B -0.5(4)
C10B C31B C32B C33B -179.5(2)
C31B C32B C33B C34B 1.7(4)
C32B C33B C34B C35B -1.8(4)
C33B C34B C35B C36B 0.7(4)
C34B C35B C36B C31B 0.5(4)
C32B C31B C36B C35B -0.7(4)
C10B C31B C36B C35B 178.3(2)
N2B C2B C3B N3B -58.4(17)
C7B C2B C3B N3B 177.4(17)
N2B C2B C3B C4B 176.9(12)
C7B C2B C3B C4B 52.7(18)
C8B N3B C3B C2B 159(5)
C8B N3B C3B C4B -81(6)
C2B C3B C4B C5B -52(2)
N3B C3B C4B C5B -176.6(18)
C3B C4B C5B C6B 56(3)
C4B C5B C6B C7B -55(3)
N2B C2B C7B C6B -179.7(13)
C3B C2B C7B C6B -56.4(19)
C5B C6B C7B C2B 54(2)
C8C N3C C3C C4C -36(6)
C8C N3C C3C C2B -159(5)
N2B C2B C3C C4C -171.7(18)
C7C C2B C3C C4C 67(2)
N2B C2B C3C N3C -56(2)
C7C C2B C3C N3C -177(2)
N3C C3C C4C C5C 177(2)
C2B C3C C4C C5C -66(3)
C3C C4C C5C C6C 57(3)
C4C C5C C6C C7C -56(3)
C5C C6C C7C C2B 58(2)
N2B C2B C7C C6C -177.4(13)
C3C C2B C7C C6C -57.8(19)
C11B C10B N1B H1B 106.5
C31B C10B N1B H1B -13.0
C21B C10B N1B H1B -126.7
C1B N2B C2B H2BA 41.0
C1B N2B C2B H2BB 39.2
C31A C10A N1A H1A 131.1
C11A C10A N1A H1A -102.7
C21A C10A N1A H1A 17.2
C1A N2A C2A H2AA -14.0
